data_7223053
loop_
_publ_author_name
'Fan, Liming'
'Fan, Weiliu'
'Li, Bin'
'Zhao, Xian'
'Zhang, Xiutang'

_publ_section_title
;
 Coligand syntheses, crystal structures, luminescence and photocatalytic
 properties of five coordination polymers based on rigid tetracarboxylic
 acids and imidazole linkers
;
_journal_issue 48
_journal_name_full CrystEngComm
_journal_page_first 9413
_journal_paper_doi 10.1039/C5CE01740H
_journal_volume 17
_journal_year 2015
_chemical_formula_sum 'C74 H44 Co4 N12 O18'
_chemical_formula_weight 1624.93
_chemical_name_systematic
; 
 ? 
;
_space_group_IT_number 2
_symmetry_cell_setting monoclinic
_symmetry_space_group_name_Hall '-P 1'
_symmetry_space_group_name_H-M 'P -1'
_atom_sites_solution_hydrogens geom
_atom_sites_solution_primary direct
_atom_sites_solution_secondary difmap
_audit_creation_method SHELXL-97
_audit_update_record
;
2015-10-11 deposited with the CCDC.
2015-10-22 downloaded from the CCDC.
;
_cell_angle_alpha 62.631(4)
_cell_angle_beta 68.977(4)
_cell_angle_gamma 68.800(4)
_cell_formula_units_Z 1
_cell_length_a 11.573(3)
_cell_length_b 13.892(4)
_cell_length_c 14.655(4)
_cell_measurement_reflns_used 2298
_cell_measurement_temperature 293(2)
_cell_measurement_theta_max 22.15
_cell_measurement_theta_min 2.21
_cell_volume 1897.3(9)
_computing_cell_refinement 'Bruker SMART'
_computing_data_collection 'Bruker SMART'
_computing_data_reduction 'Bruker SAINT'
_computing_molecular_graphics 'Bruker SHELXTL'
_computing_publication_material 'Bruker SHELXTL'
_computing_structure_refinement 'SHELXL-97 (Sheldrick, 1997)'
_computing_structure_solution 'SHELXS-97 (Sheldrick, 1990)'
_diffrn_ambient_temperature 293(2)
_diffrn_measured_fraction_theta_full 0.989
_diffrn_measured_fraction_theta_max 0.989
_diffrn_measurement_device_type 'Bruker APEX-II CCD'
_diffrn_measurement_method '\f and \w scans'
_diffrn_radiation_monochromator graphite
_diffrn_radiation_source 'fine-focus sealed tube'
_diffrn_radiation_type MoK\a
_diffrn_radiation_wavelength 0.71073
_diffrn_reflns_av_R_equivalents 0.0313
_diffrn_reflns_av_sigmaI/netI 0.0724
_diffrn_reflns_limit_h_max 14
_diffrn_reflns_limit_h_min -14
_diffrn_reflns_limit_k_max 17
_diffrn_reflns_limit_k_min -13
_diffrn_reflns_limit_l_max 18
_diffrn_reflns_limit_l_min -9
_diffrn_reflns_number 10707
_diffrn_reflns_theta_full 26.00
_diffrn_reflns_theta_max 26.00
_diffrn_reflns_theta_min 1.84
_diffrn_standards_number 0
_exptl_absorpt_coefficient_mu 0.935
_exptl_absorpt_correction_T_max 0.9547
_exptl_absorpt_correction_T_min 0.8725
_exptl_absorpt_correction_type multi-scan
_exptl_absorpt_process_details '(SADABS; Bruker, 2001)'
_exptl_crystal_colour red
_exptl_crystal_density_diffrn 1.422
_exptl_crystal_density_method 'not measured'
_exptl_crystal_description block
_exptl_crystal_F_000 824
_exptl_crystal_size_max 0.15
_exptl_crystal_size_mid 0.08
_exptl_crystal_size_min 0.05
_refine_diff_density_max 0.770
_refine_diff_density_min -0.950
_refine_diff_density_rms 0.083
_refine_ls_extinction_method none
_refine_ls_goodness_of_fit_ref 1.033
_refine_ls_hydrogen_treatment mixed
_refine_ls_matrix_type full
_refine_ls_number_parameters 487
_refine_ls_number_reflns 7372
_refine_ls_number_restraints 0
_refine_ls_restrained_S_all 1.033
_refine_ls_R_factor_all 0.0830
_refine_ls_R_factor_gt 0.0544
_refine_ls_shift/su_max 0.003
_refine_ls_shift/su_mean 0.000
_refine_ls_structure_factor_coef Fsqd
_refine_ls_weighting_details 'calc w=1/[\s^2^(Fo^2^)+(0.0769P)^2^+0.0000P] where P=(Fo^2^+2Fc^2^)/3'
_refine_ls_weighting_scheme calc
_refine_ls_wR_factor_gt 0.1395
_refine_ls_wR_factor_ref 0.1533
_reflns_number_gt 4998
_reflns_number_total 7372
_reflns_threshold_expression >2sigma(I)
_cod_data_source_file c5ce01740h2.cif
_cod_data_source_block 2
_cod_depositor_comments
;
The following automatic conversions were performed:

'_symmetry_cell_setting' value 'Monoclinic' changed to 'monoclinic'
according to
/usr/data/users/saulius/crontab/automatic-downloads/rss-feeds/RSC/lib/dictionaries/cif_core.dic
dictionary named 'cif_core.dic' version 2.4.2 from 2011-04-26.

Automatic conversion script
Id: cif_fix_values 3271 2015-04-21 07:52:19Z andrius 

 Adding full bibliography for 7223050--7223054.cif.
;
_cod_original_cell_volume 1897.2(8)
_cod_original_sg_symbol_H-M P-1
_cod_database_code 7223053

loop_
_symmetry_equiv_pos_as_xyz
'x, y, z'
'-x, -y, -z'

loop_
_atom_site_label
_atom_site_type_symbol
_atom_site_fract_x
_atom_site_fract_y
_atom_site_fract_z
_atom_site_U_iso_or_equiv
_atom_site_adp_type
_atom_site_occupancy
_atom_site_symmetry_multiplicity
_atom_site_calc_flag
_atom_site_refinement_flags
C1 C 0.9420(4) 0.3519(3) 0.3440(3) 0.0369(10) Uani 1 1 d .
H1 H 0.8898 0.3900 0.3881 0.044 Uiso 1 1 calc R
C2 C 0.8928(4) 0.2971(3) 0.3136(3) 0.0340(9) Uani 1 1 d .
C3 C 0.9690(4) 0.2397(3) 0.2484(3) 0.0366(10) Uani 1 1 d .
H3 H 0.9343 0.2043 0.2276 0.044 Uiso 1 1 calc R
C4 C 1.0966(4) 0.2362(3) 0.2152(3) 0.0348(9) Uani 1 1 d .
C5 C 1.1502(4) 0.2899(4) 0.2436(3) 0.0391(10) Uani 1 1 d .
H5 H 1.2371 0.2866 0.2206 0.047 Uiso 1 1 calc R
C6 C 1.0708(4) 0.3486(3) 0.3074(3) 0.0363(10) Uani 1 1 d .
C7 C 1.0862(7) 0.5144(5) 0.3212(7) 0.120(3) Uani 1 1 d .
H7 H 1.0170 0.5658 0.2938 0.144 Uiso 1 1 calc R
C8 C 1.2889(4) 0.2006(4) 0.0759(4) 0.0449(11) Uani 1 1 d .
H8 H 1.3276 0.2550 0.0636 0.054 Uiso 1 1 calc R
C9 C 1.1555(4) 0.0926(4) 0.1405(4) 0.0426(11) Uani 1 1 d .
H9 H 1.0858 0.0613 0.1803 0.051 Uiso 1 1 calc R
C10 C 0.6637(4) 0.3766(3) 0.3774(3) 0.0358(10) Uani 1 1 d .
H10 H 0.6723 0.4430 0.3721 0.043 Uiso 1 1 calc R
C11 C 0.7103(4) 0.2131(4) 0.3701(4) 0.0466(12) Uani 1 1 d .
H11 H 0.7545 0.1470 0.3593 0.056 Uiso 1 1 calc R
C12 C 0.5840(4) 0.2454(4) 0.4065(4) 0.0477(12) Uani 1 1 d .
H12 H 0.5250 0.2043 0.4260 0.057 Uiso 1 1 calc R
C13 C 1.2256(4) 0.3664(4) 0.3764(4) 0.0511(12) Uani 1 1 d .
H13 H 1.2719 0.2925 0.3946 0.061 Uiso 1 1 calc R
C14 C 1.1651(6) 0.5353(5) 0.3534(6) 0.102(3) Uani 1 1 d .
H14 H 1.1604 0.6042 0.3520 0.123 Uiso 1 1 calc R
C15 C 0.5393(4) 1.0165(4) 0.1915(4) 0.0466(11) Uani 1 1 d .
C16 C 0.4460(4) 0.9432(3) 0.2591(3) 0.0355(10) Uani 1 1 d .
C17 C 0.4724(4) 0.8388(3) 0.2574(3) 0.0357(10) Uani 1 1 d .
H17 H 0.5472 0.8134 0.2143 0.043 Uiso 1 1 calc R
C18 C 0.3870(4) 0.7725(3) 0.3199(3) 0.0350(9) Uani 1 1 d .
C19 C 0.2725(4) 0.8138(3) 0.3792(3) 0.0398(10) Uani 1 1 d .
H19 H 0.2146 0.7692 0.4210 0.048 Uiso 1 1 calc R
C20 C 0.2437(4) 0.9192(3) 0.3772(3) 0.0388(10) Uani 1 1 d .
C21 C 0.3320(4) 0.9830(4) 0.3189(3) 0.0402(10) Uani 1 1 d .
H21 H 0.3147 1.0535 0.3198 0.048 Uiso 1 1 calc R
C22 C 0.1174(4) 0.9621(4) 0.4400(3) 0.0403(10) Uani 1 1 d .
C23 C 0.0097(4) 0.9326(4) 0.4515(4) 0.0448(11) Uani 1 1 d .
H23 H 0.0157 0.8874 0.4181 0.054 Uiso 1 1 calc R
C24 C 0.1065(4) 1.0313(4) 0.4887(4) 0.0452(11) Uani 1 1 d .
H24 H 0.1775 1.0533 0.4810 0.054 Uiso 1 1 calc R
C25 C 0.4171(4) 0.6556(4) 0.3261(4) 0.0383(10) Uani 1 1 d .
C26 C 0.2736(4) 0.3114(4) 0.6460(3) 0.0390(10) Uani 1 1 d .
C27 C 0.1843(4) 0.2886(3) 0.7514(3) 0.0347(9) Uani 1 1 d .
C28 C 0.1103(4) 0.2143(4) 0.7867(3) 0.0409(10) Uani 1 1 d .
H28 H 0.1244 0.1716 0.7484 0.049 Uiso 1 1 calc R
C29 C 0.0150(4) 0.2025(4) 0.8787(3) 0.0407(10) Uani 1 1 d .
C30 C -0.0062(4) 0.2678(4) 0.9346(3) 0.0428(11) Uani 1 1 d .
H30 H -0.0707 0.2608 0.9959 0.051 Uiso 1 1 calc R
C31 C 0.0669(4) 0.3430(4) 0.9005(3) 0.0373(10) Uani 1 1 d .
C32 C 0.1623(4) 0.3519(4) 0.8090(3) 0.0366(10) Uani 1 1 d .
H32 H 0.2128 0.4015 0.7856 0.044 Uiso 1 1 calc R
C33 C 0.0330(4) 0.4232(4) 0.9530(3) 0.0391(10) Uani 1 1 d .
C34 C -0.0907(4) 0.4560(4) 1.0034(3) 0.0445(11) Uani 1 1 d .
H34 H -0.1533 0.4268 1.0063 0.053 Uiso 1 1 calc R
C35 C 0.1235(4) 0.4674(4) 0.9499(3) 0.0432(11) Uani 1 1 d .
H35 H 0.2078 0.4460 0.9160 0.052 Uiso 1 1 calc R
C36 C -0.0723(5) 0.1324(4) 0.9078(4) 0.0545(13) Uani 1 1 d .
C37 C 1.3317(4) 0.1281(4) 0.0289(4) 0.0478(12) Uani 1 1 d .
H37 H 1.4058 0.1244 -0.0239 0.057 Uiso 1 1 calc R
Co1 Co 0.38401(4) 0.43284(4) 0.45397(4) 0.02222(15) Uani 1 1 d .
Co2 Co 0.72718(6) 1.05665(5) -0.01559(5) 0.04283(19) Uani 1 1 d .
N1 N 0.5563(3) 0.3472(3) 0.4103(3) 0.0380(8) Uani 1 1 d .
N2 N 0.7600(3) 0.2964(3) 0.3523(3) 0.0352(8) Uani 1 1 d .
N3 N 1.1756(3) 0.1794(3) 0.1465(3) 0.0359(8) Uani 1 1 d .
N5 N 1.1237(3) 0.4064(3) 0.3351(3) 0.0429(9) Uani 1 1 d .
O1 O 0.5256(4) 1.0987(4) 0.2075(4) 0.0925(15) Uani 1 1 d .
O2 O 0.6228(3) 0.9858(3) 0.1219(3) 0.0630(10) Uani 1 1 d .
O3 O 0.4765(4) 0.6341(3) 0.2474(3) 0.0660(10) Uani 1 1 d .
O4 O 0.3759(3) 0.5880(2) 0.4153(2) 0.0472(8) Uani 1 1 d .
O5 O 0.3063(3) 0.4036(3) 0.6045(2) 0.0441(8) Uani 1 1 d .
O6 O 0.3076(3) 0.2485(3) 0.5990(3) 0.0540(9) Uani 1 1 d .
O8 O -0.0777(5) 0.1027(5) 0.8425(4) 0.1064(17) Uani 1 1 d .
O1W O 0.6031(4) 1.2039(4) -0.0684(3) 0.0899(14) Uani 1 1 d .
N6 N 1.2522(3) 0.4415(3) 0.3880(3) 0.0415(9) Uani 1 1 d .
O9 O -0.1456(4) 0.1084(3) 0.9974(3) 0.0702(11) Uani 1 1 d .
N4 N 1.2497(4) 0.0591(3) 0.0700(3) 0.0473(9) Uani 1 1 d .

loop_
_atom_site_aniso_label
_atom_site_aniso_U_11
_atom_site_aniso_U_22
_atom_site_aniso_U_33
_atom_site_aniso_U_23
_atom_site_aniso_U_13
_atom_site_aniso_U_12
C1 0.035(2) 0.036(2) 0.045(3) -0.021(2) -0.0066(19) -0.0088(18)
C2 0.028(2) 0.037(2) 0.037(2) -0.0148(19) -0.0074(18) -0.0075(18)
C3 0.040(2) 0.041(2) 0.035(2) -0.0172(19) -0.0083(19) -0.0126(19)
C4 0.034(2) 0.030(2) 0.041(2) -0.0151(19) -0.0065(19) -0.0078(18)
C5 0.031(2) 0.041(3) 0.049(3) -0.019(2) -0.011(2) -0.0084(19)
C6 0.037(2) 0.035(2) 0.042(2) -0.0161(19) -0.0158(19) -0.0060(19)
C7 0.118(6) 0.056(4) 0.243(10) -0.072(5) -0.135(7) 0.030(4)
C8 0.036(2) 0.043(3) 0.056(3) -0.021(2) 0.000(2) -0.017(2)
C9 0.032(2) 0.055(3) 0.048(3) -0.027(2) -0.003(2) -0.015(2)
C10 0.037(2) 0.036(2) 0.040(2) -0.0192(19) -0.0049(19) -0.0117(19)
C11 0.033(2) 0.039(3) 0.077(3) -0.034(2) -0.007(2) -0.008(2)
C12 0.041(3) 0.043(3) 0.068(3) -0.029(2) -0.008(2) -0.013(2)
C13 0.046(3) 0.040(3) 0.085(4) -0.032(3) -0.029(3) -0.004(2)
C14 0.107(5) 0.054(4) 0.202(8) -0.064(5) -0.113(6) 0.018(3)
C15 0.047(3) 0.038(3) 0.048(3) -0.016(2) 0.005(2) -0.019(2)
C16 0.034(2) 0.030(2) 0.038(2) -0.0097(18) -0.0024(18) -0.0122(18)
C17 0.033(2) 0.033(2) 0.033(2) -0.0115(18) -0.0023(18) -0.0055(18)
C18 0.036(2) 0.029(2) 0.038(2) -0.0126(18) -0.0079(18) -0.0061(18)
C19 0.038(2) 0.034(2) 0.039(2) -0.0090(19) -0.0025(19) -0.0131(19)
C20 0.037(2) 0.033(2) 0.038(2) -0.0136(19) -0.0033(19) -0.0044(19)
C21 0.040(2) 0.033(2) 0.036(2) -0.0099(19) -0.0010(19) -0.0084(19)
C22 0.035(2) 0.032(2) 0.037(2) -0.0090(19) 0.0019(18) -0.0049(18)
C23 0.042(3) 0.037(3) 0.050(3) -0.019(2) -0.001(2) -0.010(2)
C24 0.036(2) 0.039(3) 0.057(3) -0.016(2) -0.004(2) -0.013(2)
C25 0.035(2) 0.037(2) 0.047(3) -0.021(2) -0.007(2) -0.0093(19)
C26 0.035(2) 0.043(3) 0.038(2) -0.015(2) -0.0059(19) -0.011(2)
C27 0.029(2) 0.029(2) 0.038(2) -0.0081(18) -0.0046(18) -0.0081(17)
C28 0.044(3) 0.037(2) 0.044(3) -0.017(2) -0.004(2) -0.015(2)
C29 0.042(2) 0.036(2) 0.046(3) -0.016(2) -0.004(2) -0.016(2)
C30 0.046(3) 0.041(3) 0.040(2) -0.015(2) 0.000(2) -0.020(2)
C31 0.039(2) 0.038(2) 0.039(2) -0.0144(19) -0.0101(19) -0.0130(19)
C32 0.042(2) 0.039(2) 0.035(2) -0.0150(19) -0.0049(19) -0.019(2)
C33 0.045(3) 0.039(2) 0.033(2) -0.0119(19) -0.0035(19) -0.017(2)
C34 0.047(3) 0.047(3) 0.047(3) -0.018(2) -0.009(2) -0.022(2)
C35 0.043(3) 0.043(3) 0.047(3) -0.023(2) -0.001(2) -0.015(2)
C36 0.058(3) 0.051(3) 0.057(3) -0.022(3) 0.002(3) -0.029(3)
C37 0.042(3) 0.055(3) 0.052(3) -0.030(2) 0.002(2) -0.017(2)
Co1 0.0201(3) 0.0233(3) 0.0266(3) -0.0139(2) -0.0008(2) -0.0075(2)
Co2 0.0423(4) 0.0468(4) 0.0451(4) -0.0241(3) 0.0055(3) -0.0235(3)
N1 0.0350(19) 0.037(2) 0.045(2) -0.0195(17) -0.0049(16) -0.0114(16)
N2 0.0276(18) 0.039(2) 0.044(2) -0.0226(16) -0.0059(15) -0.0068(15)
N3 0.0314(18) 0.038(2) 0.043(2) -0.0210(16) -0.0027(16) -0.0116(15)
N5 0.042(2) 0.036(2) 0.064(3) -0.0247(18) -0.0225(19) -0.0058(17)
O1 0.099(3) 0.085(3) 0.106(3) -0.059(3) 0.030(3) -0.059(3)
O2 0.053(2) 0.061(2) 0.063(2) -0.0267(19) 0.0158(17) -0.0238(18)
O3 0.091(3) 0.047(2) 0.052(2) -0.0289(17) 0.0068(19) -0.0167(19)
O4 0.062(2) 0.0338(17) 0.0420(18) -0.0129(14) -0.0007(15) -0.0206(15)
O5 0.0525(19) 0.0477(19) 0.0344(16) -0.0162(14) 0.0040(14) -0.0276(16)
O6 0.062(2) 0.047(2) 0.053(2) -0.0293(17) 0.0038(16) -0.0159(16)
O8 0.135(4) 0.138(4) 0.098(3) -0.066(3) 0.017(3) -0.103(4)
O1W 0.092(3) 0.083(3) 0.074(3) -0.019(2) -0.022(2) -0.010(2)
N6 0.038(2) 0.043(2) 0.052(2) -0.0218(18) -0.0131(17) -0.0112(17)
O9 0.069(2) 0.080(3) 0.075(3) -0.033(2) 0.001(2) -0.044(2)
N4 0.043(2) 0.049(2) 0.055(2) -0.029(2) -0.0032(18) -0.0122(18)

loop_
_atom_type_symbol
_atom_type_description
_atom_type_scat_dispersion_real
_atom_type_scat_dispersion_imag
_atom_type_scat_source
C C 0.0033 0.0016 'International Tables Vol C Tables 4.2.6.8 and 6.1.1.4'
H H 0.0000 0.0000 'International Tables Vol C Tables 4.2.6.8 and 6.1.1.4'
Co Co 0.3494 0.9721 'International Tables Vol C Tables 4.2.6.8 and 6.1.1.4'
N N 0.0061 0.0033 'International Tables Vol C Tables 4.2.6.8 and 6.1.1.4'
O O 0.0106 0.0060 'International Tables Vol C Tables 4.2.6.8 and 6.1.1.4'

loop_
_geom_angle_atom_site_label_1
_geom_angle_atom_site_label_2
_geom_angle_atom_site_label_3
_geom_angle
_geom_angle_site_symmetry_1
_geom_angle_site_symmetry_3
C2 C1 C6 118.3(4) . .
C1 C2 C3 121.7(4) . .
C1 C2 N2 119.9(4) . .
C3 C2 N2 118.4(4) . .
C4 C3 C2 118.5(4) . .
C3 C4 C5 121.9(4) . .
C3 C4 N3 119.1(4) . .
C5 C4 N3 119.0(4) . .
C4 C5 C6 118.3(4) . .
C1 C6 C5 121.4(4) . .
C1 C6 N5 119.6(4) . .
C5 C6 N5 119.0(4) . .
C14 C7 N5 108.0(5) . .
C37 C8 N3 106.4(4) . .
N4 C9 N3 109.9(4) . .
N1 C10 N2 109.8(4) . .
C12 C11 N2 106.0(4) . .
C11 C12 N1 109.2(4) . .
N6 C13 N5 112.5(4) . .
C7 C14 N6 109.0(5) . .
O1 C15 O2 126.5(4) . .
O1 C15 C16 118.8(4) . .
O2 C15 C16 114.7(4) . .
C21 C16 C17 120.2(4) . .
C21 C16 C15 119.7(4) . .
C17 C16 C15 120.1(4) . .
C18 C17 C16 119.5(4) . .
C17 C18 C19 119.6(4) . .
C17 C18 C25 120.8(4) . .
C19 C18 C25 119.6(4) . .
C20 C19 C18 120.9(4) . .
C19 C20 C21 119.3(4) . .
C19 C20 C22 119.3(4) . .
C21 C20 C22 121.3(4) . .
C20 C21 C16 120.4(4) . .
C23 C22 C24 118.6(4) . .
C23 C22 C20 120.6(4) . .
C24 C22 C20 120.8(4) . .
C24 C23 C22 121.5(4) 2_576 .
C23 C24 C22 120.0(4) 2_576 .
O3 C25 O4 126.1(4) . .
O3 C25 C18 119.7(4) . .
O4 C25 C18 114.3(4) . .
O6 C26 O5 122.1(4) . .
O6 C26 C27 121.8(4) . .
O5 C26 C27 116.0(4) . .
C28 C27 C32 119.2(4) . .
C28 C27 C26 120.0(4) . .
C32 C27 C26 120.3(4) . .
C27 C28 C29 120.7(4) . .
C28 C29 C30 119.1(4) . .
C28 C29 C36 119.4(4) . .
C30 C29 C36 121.0(4) . .
C31 C30 C29 121.1(4) . .
C30 C31 C32 118.3(4) . .
C30 C31 C33 120.7(4) . .
C32 C31 C33 120.4(4) . .
C27 C32 C31 121.5(4) . .
C35 C33 C34 118.6(4) . .
C35 C33 C31 121.1(4) . .
C34 C33 C31 120.3(4) . .
C33 C34 C35 120.6(4) . 2_567
C33 C35 C34 120.8(4) . 2_567
O8 C36 O9 120.2(5) . .
O8 C36 C29 120.3(5) . .
O9 C36 C29 119.4(5) . .
C8 C37 N4 109.8(4) . .
O4 Co1 O5 94.97(13) . .
O4 Co1 N1 113.24(14) . .
O5 Co1 N1 119.98(14) . .
O4 Co1 N6 103.14(14) . 1_455
O5 Co1 N6 107.86(13) . 1_455
N1 Co1 N6 114.79(15) . 1_455
O2 Co2 O9 111.28(17) . 1_664
O2 Co2 N4 94.85(16) . 2_765
O9 Co2 N4 129.89(16) 1_664 2_765
O2 Co2 O1W 99.99(16) . .
O9 Co2 O1W 99.65(19) 1_664 .
N4 Co2 O1W 117.54(18) 2_765 .
C10 N1 C12 107.0(3) . .
C10 N1 Co1 127.9(3) . .
C12 N1 Co1 125.1(3) . .
C10 N2 C11 107.9(3) . .
C10 N2 C2 126.8(3) . .
C11 N2 C2 125.4(4) . .
C9 N3 C8 107.4(4) . .
C9 N3 C4 126.3(3) . .
C8 N3 C4 126.2(4) . .
C7 N5 C13 104.6(4) . .
C7 N5 C6 127.5(4) . .
C13 N5 C6 127.8(4) . .
C15 O2 Co2 136.4(3) . .
C25 O4 Co1 127.3(3) . .
C26 O5 Co1 107.9(3) . .
C13 N6 C14 105.9(4) . .
C13 N6 Co1 131.7(3) . 1_655
C14 N6 Co1 122.2(3) . 1_655
C36 O9 Co2 104.1(3) . 1_446
C9 N4 C37 106.5(4) . .
C9 N4 Co2 130.4(3) . 2_765
C37 N4 Co2 122.9(3) . 2_765

loop_
_geom_bond_atom_site_label_1
_geom_bond_atom_site_label_2
_geom_bond_distance
_geom_bond_site_symmetry_2
C1 C2 1.383(6) .
C1 C6 1.383(6) .
C2 C3 1.384(6) .
C2 N2 1.436(5) .
C3 C4 1.369(6) .
C4 C5 1.385(6) .
C4 N3 1.422(5) .
C5 C6 1.387(6) .
C6 N5 1.421(5) .
C7 C14 1.331(8) .
C7 N5 1.339(7) .
C8 C37 1.330(6) .
C8 N3 1.379(5) .
C9 N4 1.319(5) .
C9 N3 1.352(5) .
C10 N1 1.303(5) .
C10 N2 1.343(5) .
C11 C12 1.345(6) .
C11 N2 1.354(5) .
C12 N1 1.356(5) .
C13 N6 1.282(5) .
C13 N5 1.339(5) .
C14 N6 1.335(6) .
C15 O1 1.213(6) .
C15 O2 1.245(5) .
C15 C16 1.512(6) .
C16 C21 1.379(6) .
C16 C17 1.381(6) .
C17 C18 1.378(6) .
C18 C19 1.386(6) .
C18 C25 1.498(6) .
C19 C20 1.367(6) .
C20 C21 1.376(6) .
C20 C22 1.499(6) .
C22 C23 1.380(6) .
C22 C24 1.390(6) .
C23 C24 1.378(6) 2_576
C24 C23 1.378(6) 2_576
C25 O3 1.221(5) .
C25 O4 1.251(5) .
C26 O6 1.226(5) .
C26 O5 1.273(5) .
C26 C27 1.482(6) .
C27 C28 1.378(6) .
C27 C32 1.384(6) .
C28 C29 1.386(6) .
C29 C30 1.390(6) .
C29 C36 1.474(6) .
C30 C31 1.383(6) .
C31 C32 1.385(5) .
C31 C33 1.497(6) .
C33 C35 1.371(6) .
C33 C34 1.371(6) .
C34 C35 1.392(6) 2_567
C35 C34 1.392(6) 2_567
C36 O8 1.230(6) .
C36 O9 1.249(5) .
C37 N4 1.377(6) .
Co1 O4 1.935(3) .
Co1 O5 1.964(3) .
Co1 N1 1.967(3) .
Co1 N6 2.023(4) 1_455
Co2 O2 1.944(3) .
Co2 O9 1.952(4) 1_664
Co2 N4 2.002(4) 2_765
Co2 O1W 2.015(4) .
N6 Co1 2.023(4) 1_655
O9 Co2 1.952(4) 1_446
N4 Co2 2.002(4) 2_765

loop_
_platon_squeeze_void_nr
_platon_squeeze_void_average_x
_platon_squeeze_void_average_y
_platon_squeeze_void_average_z
_platon_squeeze_void_volume
_platon_squeeze_void_count_electrons
_platon_squeeze_void_content
1 0.036 0.284 0.573 11 1 ' '
2 0.500 -0.311 0.811 332 114 ' '
3 0.964 0.716 0.427 11 1 ' '
